data_1546154
loop_
_publ_author_name
'Kachi-Terajima, Chihiro'
'Ishii, Rikako'
'Tojo, Yoshiaki'
'Fukuda, Masato'
'Kitagawa, Yasutaka'
'Asaoka, Mizuki'
'Miyasaka, Hitoshi'

_publ_section_title
;
 Ferromagnetic Exchange Coupling in a Family of MnIII Salen-Type
 Schiff-Base Out-of-Plane Dimers
;
_journal_name_full 'The Journal of Physical Chemistry C'
_journal_paper_doi 10.1021/acs.jpcc.7b03336
_journal_year 2017
_chemical_formula_sum 'C23 H26 Mn N3 O2 S'
_chemical_formula_weight 463.47
_space_group_crystal_system orthorhombic
_space_group_IT_number 61
_space_group_name_Hall '-P 2ac 2ab'
_space_group_name_H-M_alt 'P b c a'
_symmetry_space_group_name_Hall '-P 2ac 2ab'
_symmetry_space_group_name_H-M 'P b c a'
_atom_sites_solution_hydrogens geom
_audit_creation_method SHELXL-2014/7
_cell_angle_alpha 90
_cell_angle_beta 90
_cell_angle_gamma 90
_cell_formula_units_Z 8
_cell_length_a 15.9799(4)
_cell_length_b 15.2530(4)
_cell_length_c 17.7327(5)
_cell_measurement_reflns_used 9903
_cell_measurement_temperature 100
_cell_measurement_theta_max 31.1385
_cell_measurement_theta_min 2.297
_cell_volume 4322.2(2)
_computing_structure_refinement 'SHELXL-2014/7 (Sheldrick, 2014)'
_diffrn_ambient_temperature 100
_diffrn_detector_area_resol_mean 8.333
_diffrn_measured_fraction_theta_full 1.000
_diffrn_measured_fraction_theta_max 0.940
_diffrn_measurement_device_type 'CCD area detector'
_diffrn_measurement_method 'phi and omega scans'
_diffrn_radiation_monochromator graphite
_diffrn_radiation_type MoK\a
_diffrn_radiation_wavelength 0.71073
_diffrn_reflns_av_R_equivalents 0.0276
_diffrn_reflns_av_unetI/netI 0.0236
_diffrn_reflns_Laue_measured_fraction_full 1.000
_diffrn_reflns_Laue_measured_fraction_max 0.940
_diffrn_reflns_limit_h_max 13
_diffrn_reflns_limit_h_min -23
_diffrn_reflns_limit_k_max 21
_diffrn_reflns_limit_k_min -21
_diffrn_reflns_limit_l_max 16
_diffrn_reflns_limit_l_min -24
_diffrn_reflns_number 32276
_diffrn_reflns_point_group_measured_fraction_full 1.000
_diffrn_reflns_point_group_measured_fraction_max 0.940
_diffrn_reflns_theta_full 25.242
_diffrn_reflns_theta_max 31.398
_diffrn_reflns_theta_min 2.174
_diffrn_source 'fine-focus sealed tube'
_exptl_absorpt_coefficient_mu 0.732
_exptl_absorpt_correction_T_max 0.7462
_exptl_absorpt_correction_T_min 0.7042
_exptl_absorpt_correction_type multi-scan
_exptl_absorpt_process_details 'SADABS 2014/5'
_exptl_crystal_colour brown
_exptl_crystal_density_diffrn 1.424
_exptl_crystal_density_method 'not measured'
_exptl_crystal_description prism
_exptl_crystal_F_000 1936
_exptl_crystal_size_max 0.350
_exptl_crystal_size_mid 0.250
_exptl_crystal_size_min 0.250
_refine_diff_density_max 0.431
_refine_diff_density_min -0.356
_refine_diff_density_rms 0.061
_refine_ls_extinction_method none
_refine_ls_goodness_of_fit_ref 1.034
_refine_ls_hydrogen_treatment constr
_refine_ls_matrix_type full
_refine_ls_number_parameters 277
_refine_ls_number_reflns 6701
_refine_ls_number_restraints 0
_refine_ls_restrained_S_all 1.034
_refine_ls_R_factor_all 0.0397
_refine_ls_R_factor_gt 0.0296
_refine_ls_shift/su_max 0.001
_refine_ls_shift/su_mean 0.000
_refine_ls_structure_factor_coef Fsqd
_refine_ls_weighting_details 'w=1/[\s^2^(Fo^2^)+(0.0385P)^2^+1.8460P] where P=(Fo^2^+2Fc^2^)/3'
_refine_ls_weighting_scheme calc
_refine_ls_wR_factor_gt 0.0740
_refine_ls_wR_factor_ref 0.0793
_reflns_Friedel_coverage 0.000
_reflns_number_gt 5577
_reflns_number_total 6701
_reflns_threshold_expression 'I > 2\s(I)'
_cod_data_source_file jp7b03336_si_021.cif
_cod_data_source_block test_0a
_cod_database_code 1546154
_shelx_shelxl_version_number 2014/7
_shelx_space_group_comment
;
The symmetry employed for this shelxl refinement is uniquely defined
by the following loop, which should always be used as a source of
symmetry information in preference to the above space-group names.
They are only intended as comments.
;
_shelx_estimated_absorpt_t_min 0.784
_shelx_estimated_absorpt_t_max 0.838

loop_
_space_group_symop_operation_xyz
'x, y, z'
'-x+1/2, -y, z+1/2'
'-x, y+1/2, -z+1/2'
'x+1/2, -y+1/2, -z'
'-x, -y, -z'
'x-1/2, y, -z-1/2'
'x, -y-1/2, z-1/2'
'-x-1/2, y-1/2, z'

loop_
_atom_site_label
_atom_site_type_symbol
_atom_site_fract_x
_atom_site_fract_y
_atom_site_fract_z
_atom_site_U_iso_or_equiv
_atom_site_adp_type
_atom_site_occupancy
_atom_site_site_symmetry_order
_atom_site_calc_flag
_atom_site_refinement_flags_posn
_atom_site_refinement_flags_adp
C1 C 0.16996(7) 0.04814(8) 0.98175(7) 0.0132(2) Uani 1 1 d . .
C2 C 0.24231(8) 0.00608(8) 1.00905(7) 0.0149(2) Uani 1 1 d . .
H2 H 0.2397 -0.0267 1.0546 0.018 Uiso 1 1 calc R U
C3 C 0.31702(7) 0.01203(8) 0.97027(7) 0.0159(2) Uani 1 1 d . .
H3 H 0.3650 -0.0169 0.9899 0.019 Uiso 1 1 calc R U
C4 C 0.32441(7) 0.05942(8) 0.90273(7) 0.0165(2) Uani 1 1 d . .
C5 C 0.40704(8) 0.06555(11) 0.86187(8) 0.0258(3) Uani 1 1 d . .
H5A H 0.4023 0.0371 0.8125 0.039 Uiso 1 1 calc R U
H5B H 0.4505 0.0362 0.8916 0.039 Uiso 1 1 calc R U
H5C H 0.4220 0.1273 0.8549 0.039 Uiso 1 1 calc R U
C6 C 0.25309(8) 0.10003(8) 0.87509(7) 0.0152(2) Uani 1 1 d . .
H6 H 0.2562 0.1311 0.8287 0.018 Uiso 1 1 calc R U
C7 C 0.17601(7) 0.09657(8) 0.91380(7) 0.0129(2) Uani 1 1 d . .
C8 C 0.10373(7) 0.13752(7) 0.87928(7) 0.0129(2) Uani 1 1 d . .
H8 H 0.1086 0.1557 0.8282 0.016 Uiso 1 1 calc R U
C9 C -0.04217(7) 0.18640(7) 0.87158(6) 0.0119(2) Uani 1 1 d . .
C10 C -0.01775(8) 0.23884(8) 0.80139(7) 0.0172(2) Uani 1 1 d . .
H10A H 0.0229 0.2842 0.8153 0.026 Uiso 1 1 calc R U
H10B H -0.0677 0.2665 0.7799 0.026 Uiso 1 1 calc R U
H10C H 0.0073 0.1994 0.7640 0.026 Uiso 1 1 calc R U
C11 C -0.09420(8) 0.10667(8) 0.84819(7) 0.0157(2) Uani 1 1 d . .
H11A H -0.0602 0.0679 0.8165 0.024 Uiso 1 1 calc R U
H11B H -0.1434 0.1262 0.8198 0.024 Uiso 1 1 calc R U
H11C H -0.1123 0.0748 0.8933 0.024 Uiso 1 1 calc R U
C12 C -0.08894(7) 0.24452(8) 0.93090(7) 0.0125(2) Uani 1 1 d . .
C13 C -0.04033(8) 0.32967(8) 0.94635(7) 0.0171(2) Uani 1 1 d . .
H13A H -0.0620 0.3573 0.9922 0.026 Uiso 1 1 calc R U
H13B H -0.0472 0.3698 0.9036 0.026 Uiso 1 1 calc R U
H13C H 0.0192 0.3161 0.9530 0.026 Uiso 1 1 calc R U
C14 C -0.17760(7) 0.26694(8) 0.90495(7) 0.0169(2) Uani 1 1 d . .
H14A H -0.2120 0.2137 0.9052 0.025 Uiso 1 1 calc R U
H14B H -0.1756 0.2911 0.8538 0.025 Uiso 1 1 calc R U
H14C H -0.2020 0.3103 0.9393 0.025 Uiso 1 1 calc R U
C15 C -0.15258(7) 0.19348(7) 1.04832(7) 0.0136(2) Uani 1 1 d . .
H15 H -0.1996 0.2272 1.0329 0.016 Uiso 1 1 calc R U
C16 C -0.15897(7) 0.14949(7) 1.11998(7) 0.0128(2) Uani 1 1 d . .
C17 C -0.23498(8) 0.15765(8) 1.16034(7) 0.0155(2) Uani 1 1 d . .
H17 H -0.2787 0.1920 1.1393 0.019 Uiso 1 1 calc R U
C18 C -0.24799(8) 0.11762(8) 1.22912(7) 0.0156(2) Uani 1 1 d . .
C19 C -0.32946(9) 0.12570(9) 1.27149(8) 0.0224(3) Uani 1 1 d . .
H19A H -0.3455 0.1876 1.2748 0.034 Uiso 1 1 calc R U
H19B H -0.3227 0.1018 1.3224 0.034 Uiso 1 1 calc R U
H19C H -0.3732 0.0930 1.2448 0.034 Uiso 1 1 calc R U
C20 C -0.18132(8) 0.06797(8) 1.25896(7) 0.0159(2) Uani 1 1 d . .
H20 H -0.1882 0.0404 1.3066 0.019 Uiso 1 1 calc R U
C21 C -0.10652(8) 0.05823(8) 1.22120(7) 0.0153(2) Uani 1 1 d . .
H21 H -0.0631 0.0244 1.2433 0.018 Uiso 1 1 calc R U
C22 C -0.09346(7) 0.09766(8) 1.15032(7) 0.0127(2) Uani 1 1 d . .
C23 C 0.10798(7) 0.28902(8) 1.10181(7) 0.0160(2) Uani 1 1 d . .
Mn1 Mn 0.01486(2) 0.12434(2) 1.02163(2) 0.01161(5) Uani 1 1 d . .
N1 N 0.03300(6) 0.15121(6) 0.91288(6) 0.01167(18) Uani 1 1 d . .
N2 N -0.08924(6) 0.19172(6) 1.00280(6) 0.01205(18) Uani 1 1 d . .
N3 N 0.08914(7) 0.22999(7) 1.06341(7) 0.0208(2) Uani 1 1 d . .
O1 O 0.09826(5) 0.03822(6) 1.01901(5) 0.01673(18) Uani 1 1 d . .
O2 O -0.02183(5) 0.08358(6) 1.11537(5) 0.01633(17) Uani 1 1 d . .
S1 S 0.13561(2) 0.37124(2) 1.15530(2) 0.02029(7) Uani 1 1 d . .

loop_
_atom_site_aniso_label
_atom_site_aniso_U_11
_atom_site_aniso_U_22
_atom_site_aniso_U_33
_atom_site_aniso_U_23
_atom_site_aniso_U_13
_atom_site_aniso_U_12
C1 0.0140(5) 0.0124(5) 0.0131(5) -0.0014(4) 0.0009(4) 0.0006(4)
C2 0.0154(5) 0.0138(5) 0.0155(6) 0.0004(4) -0.0010(4) 0.0010(4)
C3 0.0125(5) 0.0180(5) 0.0172(6) -0.0031(4) -0.0024(4) 0.0013(4)
C4 0.0133(5) 0.0212(6) 0.0148(6) -0.0039(5) 0.0003(4) -0.0005(4)
C5 0.0153(6) 0.0428(9) 0.0193(6) 0.0003(6) 0.0032(5) 0.0026(5)
C6 0.0157(5) 0.0183(5) 0.0116(5) -0.0008(4) 0.0004(4) -0.0007(4)
C7 0.0134(5) 0.0134(5) 0.0120(5) -0.0009(4) -0.0001(4) 0.0004(4)
C8 0.0148(5) 0.0128(5) 0.0113(5) 0.0000(4) -0.0003(4) -0.0002(4)
C9 0.0124(5) 0.0131(5) 0.0101(5) 0.0023(4) -0.0011(4) 0.0014(4)
C10 0.0192(6) 0.0190(6) 0.0135(5) 0.0060(4) 0.0019(4) 0.0027(4)
C11 0.0177(6) 0.0155(5) 0.0138(5) -0.0002(4) -0.0029(4) -0.0006(4)
C12 0.0137(5) 0.0121(5) 0.0118(5) 0.0027(4) -0.0004(4) 0.0018(4)
C13 0.0211(6) 0.0114(5) 0.0189(6) -0.0003(4) -0.0005(5) 0.0004(4)
C14 0.0148(5) 0.0206(6) 0.0152(6) 0.0049(5) -0.0011(4) 0.0051(4)
C15 0.0148(5) 0.0125(5) 0.0135(5) 0.0002(4) -0.0006(4) 0.0022(4)
C16 0.0153(5) 0.0121(5) 0.0111(5) -0.0006(4) 0.0003(4) 0.0006(4)
C17 0.0160(5) 0.0151(5) 0.0154(6) 0.0004(4) 0.0017(4) 0.0016(4)
C18 0.0189(6) 0.0133(5) 0.0147(5) -0.0019(4) 0.0034(4) -0.0010(4)
C19 0.0213(6) 0.0245(6) 0.0214(6) 0.0015(5) 0.0078(5) 0.0013(5)
C20 0.0239(6) 0.0125(5) 0.0112(5) 0.0001(4) 0.0022(4) -0.0006(4)
C21 0.0206(6) 0.0130(5) 0.0124(5) 0.0001(4) 0.0001(4) 0.0023(4)
C22 0.0152(5) 0.0116(5) 0.0114(5) -0.0024(4) 0.0004(4) 0.0004(4)
C23 0.0138(5) 0.0179(5) 0.0164(6) 0.0039(5) -0.0010(4) 0.0001(4)
Mn1 0.01234(9) 0.01355(9) 0.00895(9) 0.00144(6) -0.00009(6) 0.00327(6)
N1 0.0136(4) 0.0112(4) 0.0102(4) 0.0005(3) -0.0009(3) 0.0011(3)
N2 0.0143(5) 0.0115(4) 0.0104(4) 0.0002(3) -0.0011(3) 0.0015(3)
N3 0.0213(5) 0.0212(5) 0.0198(5) 0.0010(4) -0.0069(4) -0.0007(4)
O1 0.0142(4) 0.0187(4) 0.0173(4) 0.0057(3) 0.0036(3) 0.0049(3)
O2 0.0162(4) 0.0211(4) 0.0117(4) 0.0038(3) 0.0022(3) 0.0054(3)
S1 0.02037(15) 0.01795(15) 0.02256(16) -0.00494(12) 0.00392(12) -0.00405(11)

loop_
_atom_type_symbol
_atom_type_description
_atom_type_scat_dispersion_real
_atom_type_scat_dispersion_imag
_atom_type_scat_source
C C 0.0033 0.0016 'International Tables Vol C Tables 4.2.6.8 and 6.1.1.4'
H H 0.0000 0.0000 'International Tables Vol C Tables 4.2.6.8 and 6.1.1.4'
N N 0.0061 0.0033 'International Tables Vol C Tables 4.2.6.8 and 6.1.1.4'
O O 0.0106 0.0060 'International Tables Vol C Tables 4.2.6.8 and 6.1.1.4'
S S 0.1246 0.1234 'International Tables Vol C Tables 4.2.6.8 and 6.1.1.4'
Mn Mn 0.3368 0.7283 'International Tables Vol C Tables 4.2.6.8 and 6.1.1.4'

loop_
_geom_angle_atom_site_label_1
_geom_angle_atom_site_label_2
_geom_angle_atom_site_label_3
_geom_angle
O1 C1 C2 118.97(11)
O1 C1 C7 122.69(10)
C2 C1 C7 118.29(11)
C3 C2 C1 120.58(11)
C3 C2 H2 119.7
C1 C2 H2 119.7
C2 C3 C4 122.10(11)
C2 C3 H3 118.9
C4 C3 H3 118.9
C6 C4 C3 117.54(11)
C6 C4 C5 121.46(12)
C3 C4 C5 121.00(11)
C4 C5 H5A 109.5
C4 C5 H5B 109.5
H5A C5 H5B 109.5
C4 C5 H5C 109.5
H5A C5 H5C 109.5
H5B C5 H5C 109.5
C4 C6 C7 121.93(11)
C4 C6 H6 119.0
C7 C6 H6 119.0
C6 C7 C1 119.52(11)
C6 C7 C8 118.32(11)
C1 C7 C8 121.99(11)
N1 C8 C7 124.84(11)
N1 C8 H8 117.6
C7 C8 H8 117.6
N1 C9 C10 112.23(9)
N1 C9 C11 106.38(9)
C10 C9 C11 109.48(10)
N1 C9 C12 104.83(9)
C10 C9 C12 111.85(9)
C11 C9 C12 111.89(9)
C9 C10 H10A 109.5
C9 C10 H10B 109.5
H10A C10 H10B 109.5
C9 C10 H10C 109.5
H10A C10 H10C 109.5
H10B C10 H10C 109.5
C9 C11 H11A 109.5
C9 C11 H11B 109.5
H11A C11 H11B 109.5
C9 C11 H11C 109.5
H11A C11 H11C 109.5
H11B C11 H11C 109.5
N2 C12 C14 111.78(9)
N2 C12 C13 107.57(9)
C14 C12 C13 109.44(10)
N2 C12 C9 105.49(9)
C14 C12 C9 111.53(10)
C13 C12 C9 110.91(10)
C12 C13 H13A 109.5
C12 C13 H13B 109.5
H13A C13 H13B 109.5
C12 C13 H13C 109.5
H13A C13 H13C 109.5
H13B C13 H13C 109.5
C12 C14 H14A 109.5
C12 C14 H14B 109.5
H14A C14 H14B 109.5
C12 C14 H14C 109.5
H14A C14 H14C 109.5
H14B C14 H14C 109.5
N2 C15 C16 126.55(11)
N2 C15 H15 116.7
C16 C15 H15 116.7
C17 C16 C22 119.40(11)
C17 C16 C15 117.77(11)
C22 C16 C15 122.82(11)
C18 C17 C16 122.51(11)
C18 C17 H17 118.7
C16 C17 H17 118.7
C17 C18 C20 117.10(11)
C17 C18 C19 122.30(12)
C20 C18 C19 120.60(11)
C18 C19 H19A 109.5
C18 C19 H19B 109.5
H19A C19 H19B 109.5
C18 C19 H19C 109.5
H19A C19 H19C 109.5
H19B C19 H19C 109.5
C21 C20 C18 122.06(11)
C21 C20 H20 119.0
C18 C20 H20 119.0
C20 C21 C22 121.06(11)
C20 C21 H21 119.5
C22 C21 H21 119.5
O2 C22 C21 118.56(11)
O2 C22 C16 123.59(11)
C21 C22 C16 117.85(11)
N3 C23 S1 179.25(12)
O2 Mn1 O1 90.69(4)
O2 Mn1 N2 93.38(4)
O1 Mn1 N2 163.04(4)
O2 Mn1 N1 167.09(4)
O1 Mn1 N1 90.96(4)
N2 Mn1 N1 81.52(4)
O2 Mn1 N3 96.71(4)
O1 Mn1 N3 98.19(4)
N2 Mn1 N3 97.68(4)
N1 Mn1 N3 95.72(4)
C8 N1 C9 122.02(10)
C8 N1 Mn1 122.62(8)
C9 N1 Mn1 115.33(7)
C15 N2 C12 121.22(10)
C15 N2 Mn1 124.15(8)
C12 N2 Mn1 114.60(7)
C23 N3 Mn1 158.06(11)
C1 O1 Mn1 123.05(8)
C22 O2 Mn1 129.48(8)

loop_
_geom_bond_atom_site_label_1
_geom_bond_atom_site_label_2
_geom_bond_distance
C1 O1 1.3313(14)
C1 C2 1.4081(16)
C1 C7 1.4167(16)
C2 C3 1.3809(17)
C2 H2 0.9500
C3 C4 1.4038(18)
C3 H3 0.9500
C4 C6 1.3865(17)
C4 C5 1.5090(17)
C5 H5A 0.9800
C5 H5B 0.9800
C5 H5C 0.9800
C6 C7 1.4110(16)
C6 H6 0.9500
C7 C8 1.4487(16)
C8 N1 1.2946(15)
C8 H8 0.9500
C9 N1 1.5058(14)
C9 C10 1.5302(16)
C9 C11 1.5304(16)
C9 C12 1.5655(16)
C10 H10A 0.9800
C10 H10B 0.9800
C10 H10C 0.9800
C11 H11A 0.9800
C11 H11B 0.9800
C11 H11C 0.9800
C12 N2 1.5082(15)
C12 C14 1.5284(16)
C12 C13 1.5379(17)
C13 H13A 0.9800
C13 H13B 0.9800
C13 H13C 0.9800
C14 H14A 0.9800
C14 H14B 0.9800
C14 H14C 0.9800
C15 N2 1.2949(15)
C15 C16 1.4407(16)
C15 H15 0.9500
C16 C17 1.4152(16)
C16 C22 1.4178(16)
C17 C18 1.3797(17)
C17 H17 0.9500
C18 C20 1.4102(17)
C18 C19 1.5082(17)
C19 H19A 0.9800
C19 H19B 0.9800
C19 H19C 0.9800
C20 C21 1.3781(17)
C20 H20 0.9500
C21 C22 1.4091(16)
C21 H21 0.9500
C22 O2 1.3192(14)
C23 N3 1.1683(17)
C23 S1 1.6333(13)
Mn1 O2 1.8691(9)
Mn1 O1 1.8718(9)
Mn1 N2 1.9837(10)
Mn1 N1 1.9927(10)
Mn1 N3 2.1343(11)
